data_2238891
loop_
_publ_author_name
'Smith, Graham'

_publ_section_title
;
 Poly[\m~3~-aqua-aqua-\m~5~-(4-nitrobenzoato)-caesium]
;
_journal_coeditor_code LH5666
_journal_issue 12
_journal_name_full 'Acta Crystallographica Section E'
_journal_page_first m664
_journal_page_last m665
_journal_paper_doi 10.1107/S1600536813030638
_journal_volume 69
_journal_year 2013
_chemical_formula_iupac '[Cs (C7 H4 N O2) (H2 O)2]'
_chemical_formula_moiety 'C7 H8 Cs N O6'
_chemical_formula_sum 'C7 H8 Cs N O6'
_chemical_formula_weight 335.05
_chemical_name_common 'caesium 4-nitrobenzoate dihydrate'
_chemical_name_systematic
;
Poly[\m~3~-aqua-aqua-\m~5~-(4-nitrobenzoato)-caesium]
;
_space_group_IT_number 14
_symmetry_cell_setting monoclinic
_symmetry_space_group_name_Hall '-P 2yn'
_symmetry_space_group_name_H-M 'P 1 21/n 1'
_atom_sites_solution_hydrogens geom
_atom_sites_solution_primary direct
_atom_sites_solution_secondary difmap
_audit_creation_method SHELXL-97
_cell_angle_alpha 90.00
_cell_angle_beta 94.035(5)
_cell_angle_gamma 90.00
_cell_formula_units_Z 4
_cell_length_a 6.0700(3)
_cell_length_b 7.1073(4)
_cell_length_c 24.2183(13)
_cell_measurement_reflns_used 2366
_cell_measurement_temperature 200.0(10)
_cell_measurement_theta_max 28.08
_cell_measurement_theta_min 3.53
_cell_volume 1042.22(10)
_computing_cell_refinement 'CrysAlis PRO (Agilent, 2012)'
_computing_data_collection 'CrysAlis PRO (Agilent, 2012)'
_computing_data_reduction 'CrysAlis PRO (Agilent, 2012)'
_computing_molecular_graphics 'PLATON (Spek, 2009)'
_computing_publication_material 'PLATON (Spek, 2009)'
_computing_structure_refinement 'SHELXL97 (Sheldrick, 2008) within WinGX (Farrugia, 2012)'
_computing_structure_solution 'SIR92 (Altomare <i>et al.</i>, 1993)'
_diffrn_ambient_temperature 200.0(10)
_diffrn_detector_area_resol_mean 16.077
_diffrn_measured_fraction_theta_full 0.999
_diffrn_measured_fraction_theta_max 0.999
_diffrn_measurement_device_type 'Oxford Diffraction Gemini-S CCD-detector'
_diffrn_measurement_method '\w scans'
_diffrn_radiation_monochromator graphite
_diffrn_radiation_source 'Enhance (Mo) X-ray source'
_diffrn_radiation_type MoK\a
_diffrn_radiation_wavelength 0.71073
_diffrn_reflns_av_R_equivalents 0.0358
_diffrn_reflns_av_sigmaI/netI 0.0391
_diffrn_reflns_limit_h_max 7
_diffrn_reflns_limit_h_min -7
_diffrn_reflns_limit_k_max 8
_diffrn_reflns_limit_k_min -8
_diffrn_reflns_limit_l_max 29
_diffrn_reflns_limit_l_min -22
_diffrn_reflns_number 6334
_diffrn_reflns_theta_full 26.00
_diffrn_reflns_theta_max 26.00
_diffrn_reflns_theta_min 3.33
_diffrn_standards_number 0
_exptl_absorpt_coefficient_mu 3.562
_exptl_absorpt_correction_T_max 0.980
_exptl_absorpt_correction_T_min 0.604
_exptl_absorpt_correction_type multi-scan
_exptl_absorpt_process_details '(CrysAlis PRO; Agilent, 2012)'
_exptl_crystal_colour colourless
_exptl_crystal_density_diffrn 2.135
_exptl_crystal_density_method 'not measured'
_exptl_crystal_description plate
_exptl_crystal_F_000 640
_exptl_crystal_size_max 0.28
_exptl_crystal_size_mid 0.18
_exptl_crystal_size_min 0.05
_refine_diff_density_max 0.563
_refine_diff_density_min -0.672
_refine_ls_extinction_method none
_refine_ls_goodness_of_fit_ref 1.149
_refine_ls_hydrogen_treatment constr
_refine_ls_matrix_type full
_refine_ls_number_parameters 136
_refine_ls_number_reflns 2057
_refine_ls_number_restraints 0
_refine_ls_restrained_S_all 1.149
_refine_ls_R_factor_all 0.0385
_refine_ls_R_factor_gt 0.0321
_refine_ls_shift/su_max 0.001
_refine_ls_shift/su_mean 0.000
_refine_ls_structure_factor_coef Fsqd
_refine_ls_weighting_details 'calc w=1/[\s^2^(Fo^2^)+(0.0285P)^2^+0.878P] where P=(Fo^2^+2Fc^2^)/3'
_refine_ls_weighting_scheme calc
_refine_ls_wR_factor_gt 0.0711
_refine_ls_wR_factor_ref 0.0739
_reflns_number_gt 1836
_reflns_number_total 2057
_reflns_threshold_expression I>2\s(I)
_cod_data_source_file lh5666.cif
_cod_data_source_block I
_cod_original_sg_symbol_H-M 'P 21/n'
_cod_database_code 2238891

loop_
_symmetry_equiv_pos_as_xyz
'x, y, z'
'-x+1/2, y+1/2, -z+1/2'
'-x, -y, -z'
'x+1/2, -y+1/2, z+1/2'

loop_
_atom_site_aniso_label
_atom_site_aniso_U_11
_atom_site_aniso_U_22
_atom_site_aniso_U_33
_atom_site_aniso_U_12
_atom_site_aniso_U_13
_atom_site_aniso_U_23
Cs1 0.0259(2) 0.0272(2) 0.0240(2) 0.00000(10) -0.00150(10) 0.00130(10)
O1W 0.0348(18) 0.052(2) 0.0189(19) -0.0046(17) -0.0014(14) 0.0006(16)
O2W 0.044(2) 0.0296(17) 0.030(2) -0.0030(15) -0.0003(16) -0.0028(15)
O11 0.0334(18) 0.049(2) 0.0173(19) -0.0022(16) 0.0010(14) 0.0089(16)
O12 0.0335(19) 0.055(2) 0.030(2) -0.0104(18) -0.0092(15) 0.0061(18)
O41 0.065(3) 0.056(2) 0.018(2) 0.002(2) -0.0040(18) 0.0036(18)
O42 0.049(2) 0.085(3) 0.036(3) -0.015(2) -0.0171(19) -0.007(2)
N41 0.042(2) 0.033(2) 0.017(2) 0.0051(19) -0.0076(19) -0.0057(18)
C1 0.020(2) 0.0163(19) 0.020(2) 0.0015(17) -0.0021(18) -0.0017(18)
C2 0.027(2) 0.021(2) 0.023(3) -0.0022(18) 0.0028(19) 0.0012(19)
C3 0.023(2) 0.024(2) 0.023(3) -0.0029(19) -0.0008(19) -0.0037(19)
C4 0.028(2) 0.020(2) 0.020(3) 0.0046(19) -0.0041(19) -0.0051(18)
C5 0.034(2) 0.024(2) 0.018(3) 0.001(2) 0.008(2) 0.0026(19)
C6 0.023(2) 0.021(2) 0.023(3) -0.0010(18) 0.0028(18) 0.0009(19)
C11 0.028(2) 0.025(2) 0.022(3) 0.005(2) -0.003(2) 0.002(2)

loop_
_atom_site_type_symbol
_atom_site_label
_atom_site_fract_x
_atom_site_fract_y
_atom_site_fract_z
_atom_site_U_iso_or_equiv
_atom_site_thermal_displace_type
_atom_site_calc_flag
_atom_site_refinement_flags
_atom_site_occupancy
Cs Cs1 0.25378(4) 0.19824(4) 0.471890(10) 0.02590(10) Uani d . 1.000
O O1W 0.2785(5) 0.5049(5) 0.56462(14) 0.0354(11) Uani d . 1.000
O O2W 0.7695(5) 0.2283(5) 0.51753(15) 0.0347(11) Uani d . 1.000
O O11 0.3802(5) 0.0475(5) 0.10793(14) 0.0333(11) Uani d . 1.000
O O12 0.0968(5) -0.0945(5) 0.14338(15) 0.0400(11) Uani d . 1.000
O O41 0.6184(7) -0.0192(5) 0.40379(16) 0.0467(14) Uani d . 1.000
O O42 0.9117(7) 0.0828(7) 0.36824(17) 0.0576(16) Uani d . 1.000
N N41 0.7213(7) 0.0261(6) 0.36407(17) 0.0311(12) Uani d . 1.000
C C1 0.4023(7) -0.0137(5) 0.20429(19) 0.0189(11) Uani d . 1.000
C C2 0.6135(7) 0.0617(6) 0.2120(2) 0.0236(14) Uani d . 1.000
C C3 0.7195(7) 0.0745(6) 0.26440(19) 0.0235(14) Uani d . 1.000
C C4 0.6093(7) 0.0113(6) 0.30818(19) 0.0229(14) Uani d . 1.000
C C5 0.4009(7) -0.0646(6) 0.30250(19) 0.0250(14) Uani d . 1.000
C C6 0.2985(7) -0.0777(6) 0.25023(19) 0.0223(14) Uani d . 1.000
C C11 0.2830(7) -0.0201(6) 0.1477(2) 0.0252(14) Uani d . 1.000
H H2 0.68620 0.10490 0.18090 0.0280 Uiso c R 1.000
H H3 0.86400 0.12560 0.26980 0.0280 Uiso c R 1.000
H H5 0.32940 -0.10700 0.33390 0.0300 Uiso c R 1.000
H H6 0.15490 -0.13100 0.24530 0.0270 Uiso c R 1.000
H H11W 0.37890 0.53710 0.58680 0.0530 Uiso d R 1.000
H H12W 0.14960 0.48830 0.58230 0.0530 Uiso d R 1.000
H H21W 0.72670 0.30190 0.49470 0.0520 Uiso d R 1.000
H H22W 0.79800 0.29200 0.54650 0.0520 Uiso d R 1.000

loop_
_atom_type_symbol
_atom_type_description
_atom_type_scat_dispersion_real
_atom_type_scat_dispersion_imag
_atom_type_scat_source
C C 0.0033 0.0016 'International Tables Vol C Tables 4.2.6.8 and 6.1.1.4'
H H 0.0000 0.0000 'International Tables Vol C Tables 4.2.6.8 and 6.1.1.4'
N N 0.0061 0.0033 'International Tables Vol C Tables 4.2.6.8 and 6.1.1.4'
O O 0.0106 0.0060 'International Tables Vol C Tables 4.2.6.8 and 6.1.1.4'
Cs Cs -0.3680 2.1192 'International Tables Vol C Tables 4.2.6.8 and 6.1.1.4'

loop_
_geom_angle_atom_site_label_1
_geom_angle_atom_site_label_2
_geom_angle_atom_site_label_3
_geom_angle_site_symmetry_1
_geom_angle_site_symmetry_3
_geom_angle
_geom_angle_publ_flag
O1W Cs1 O2W . . 73.36(8) no
O1W Cs1 O41 . . 134.24(9) no
O1W Cs1 O2W . 1_455 72.89(8) no
O1W Cs1 O42 . 1_455 136.65(10) no
O1W Cs1 O11 . 2_555 83.74(9) no
O1W Cs1 O12 . 2_555 106.92(9) no
O1W Cs1 O2W . 3_656 129.32(9) no
O1W Cs1 O41 . 3_656 67.55(9) no
O2W Cs1 O41 . . 61.92(9) no
O2W Cs1 O2W . 1_455 139.38(9) no
O2W Cs1 O42 . 1_455 145.77(10) no
O2W Cs1 O11 . 2_555 110.50(8) no
O2W Cs1 O12 . 2_555 86.77(8) no
O2W Cs1 O2W . 3_656 94.93(9) no
O2W Cs1 O41 . 3_656 63.75(10) no
O2W Cs1 O41 1_455 . 151.44(9) no
O41 Cs1 O42 . 1_455 84.76(11) no
O11 Cs1 O41 2_555 . 102.41(9) no
O12 Cs1 O41 2_555 . 63.24(9) no
O2W Cs1 O41 3_656 . 66.80(9) no
O41 Cs1 O41 . 3_656 98.90(10) no
O2W Cs1 O42 1_455 1_455 74.49(10) no
O2W Cs1 O11 1_455 2_555 87.52(8) no
O2W Cs1 O12 1_455 2_555 124.49(8) no
O2W Cs1 O2W 1_455 3_656 89.33(9) no
O2W Cs1 O41 1_455 3_656 82.79(10) no
O11 Cs1 O42 2_555 1_455 67.02(11) no
O12 Cs1 O42 2_555 1_455 70.23(10) no
O2W Cs1 O42 3_656 1_455 77.45(11) no
O41 Cs1 O42 3_656 1_455 134.58(11) no
O11 Cs1 O12 2_555 2_555 39.52(8) no
O2W Cs1 O11 3_656 2_555 143.86(9) no
O11 Cs1 O41 2_555 3_656 151.25(9) no
O2W Cs1 O12 3_656 2_555 121.77(9) no
O12 Cs1 O41 2_555 3_656 150.49(9) no
O2W Cs1 O41 3_656 3_656 63.27(9) no
Cs1 O2W Cs1 . 1_655 139.38(12) no
Cs1 O2W Cs1 . 3_656 85.07(8) no
Cs1 O2W Cs1 1_655 3_656 90.67(9) no
Cs1 O11 C11 2_545 . 93.0(3) no
Cs1 O12 C11 2_545 . 87.7(3) no
Cs1 O41 N41 . . 132.6(3) no
Cs1 O41 Cs1 . 3_656 81.10(9) no
Cs1 O41 N41 3_656 . 135.6(3) no
Cs1 O42 N41 1_655 . 134.2(3) no
H11W O1W H12W . . 110.00 no
Cs1 O1W H11W . . 132.00 no
Cs1 O1W H12W . . 104.00 no
Cs1 O2W H21W 1_655 . 94.00 no
Cs1 O2W H21W . . 63.00 no
Cs1 O2W H22W . . 117.00 no
H21W O2W H22W . . 105.00 no
Cs1 O2W H22W 3_656 . 118.00 no
Cs1 O2W H21W 3_656 . 135.00 no
Cs1 O2W H22W 1_655 . 101.00 no
O41 N41 O42 . . 123.6(4) no
O42 N41 C4 . . 118.2(4) no
O41 N41 C4 . . 118.3(4) no
C2 C1 C11 . . 120.9(4) no
C2 C1 C6 . . 118.9(4) no
C6 C1 C11 . . 120.1(4) no
C1 C2 C3 . . 120.9(4) no
C2 C3 C4 . . 117.9(4) no
C3 C4 C5 . . 123.3(4) no
N41 C4 C3 . . 118.0(4) no
N41 C4 C5 . . 118.8(4) no
C4 C5 C6 . . 118.2(4) no
C1 C6 C5 . . 120.9(4) no
O11 C11 O12 . . 124.7(4) no
O11 C11 C1 . . 117.6(4) no
O12 C11 C1 . . 117.7(4) no
C1 C2 H2 . . 120.00 no
C3 C2 H2 . . 120.00 no
C2 C3 H3 . . 121.00 no
C4 C3 H3 . . 121.00 no
C4 C5 H5 . . 121.00 no
C6 C5 H5 . . 121.00 no
C1 C6 H6 . . 119.00 no
C5 C6 H6 . . 120.00 no

loop_
_geom_bond_atom_site_label_1
_geom_bond_atom_site_label_2
_geom_bond_site_symmetry_2
_geom_bond_distance
_geom_bond_publ_flag
Cs1 O1W . 3.126(3) yes
Cs1 O2W . 3.253(3) yes
Cs1 O41 . 3.244(4) yes
Cs1 O2W 1_455 3.220(3) yes
Cs1 O42 1_455 3.248(4) yes
Cs1 O11 2_555 3.215(3) yes
Cs1 O12 2_555 3.338(4) yes
Cs1 O2W 3_656 3.047(4) yes
Cs1 O41 3_656 3.310(4) yes
O11 C11 . 1.260(6) no
O12 C11 . 1.246(5) no
O41 N41 . 1.226(6) no
O42 N41 . 1.221(6) no
O1W H11W . 0.8200 no
O1W H12W . 0.9300 no
O2W H21W . 0.7900 no
O2W H22W . 0.8400 no
N41 C4 . 1.475(6) no
C1 C2 . 1.390(6) no
C1 C6 . 1.393(6) no
C1 C11 . 1.505(7) no
C2 C3 . 1.385(7) no
C3 C4 . 1.369(6) no
C4 C5 . 1.373(6) no
C5 C6 . 1.374(6) no
C2 H2 . 0.9500 no
C3 H3 . 0.9500 no
C5 H5 . 0.9500 no
C6 H6 . 0.9500 no

loop_
_geom_hbond_atom_site_label_D
_geom_hbond_atom_site_label_H
_geom_hbond_atom_site_label_A
_geom_hbond_site_symmetry_A
_geom_hbond_distance_DH
_geom_hbond_distance_HA
_geom_hbond_distance_DA
_geom_hbond_angle_DHA
_geom_hbond_publ_flag
O1W H11W O12 4_555 0.82 1.88 2.694(5) 174 yes
O1W H12W O11 4_455 0.93 1.81 2.728(4) 173 yes
O2W H21W O1W 3_666 0.79 1.99 2.749(5) 162 yes
O2W H22W O11 4_555 0.84 1.91 2.753(5) 174 yes

loop_
_geom_torsion_atom_site_label_1
_geom_torsion_atom_site_label_2
_geom_torsion_atom_site_label_3
_geom_torsion_atom_site_label_4
_geom_torsion_site_symmetry_1
_geom_torsion_site_symmetry_3
_geom_torsion_site_symmetry_4
_geom_torsion
_geom_torsion_publ_flag
O1W Cs1 O2W Cs1 . . 1_655 -145.1(2) no
O1W Cs1 O2W Cs1 . . 3_656 129.64(10) no
O41 Cs1 O2W Cs1 . . 1_655 24.89(16) no
O41 Cs1 O2W Cs1 . . 3_656 -60.38(9) no
O2W Cs1 O2W Cs1 1_455 . 1_655 -179.98(15) no
O2W Cs1 O2W Cs1 1_455 . 3_656 94.74(13) no
O42 Cs1 O2W Cs1 1_455 . 1_655 10.4(3) no
O42 Cs1 O2W Cs1 1_455 . 3_656 -74.9(2) no
O11 Cs1 O2W Cs1 2_555 . 1_655 -68.59(19) no
O11 Cs1 O2W Cs1 2_555 . 3_656 -153.85(8) no
O12 Cs1 O2W Cs1 2_555 . 1_655 -36.36(18) no
O12 Cs1 O2W Cs1 2_555 . 3_656 -121.63(9) no
O2W Cs1 O2W Cs1 3_656 . 1_655 85.26(18) no
O2W Cs1 O2W Cs1 3_656 . 3_656 0.00(9) no
O41 Cs1 O2W Cs1 3_656 . 1_655 142.2(2) no
O41 Cs1 O2W Cs1 3_656 . 3_656 56.92(9) no
O1W Cs1 O41 N41 . . . -79.8(4) no
O1W Cs1 O41 Cs1 . . 3_656 67.23(13) no
O2W Cs1 O41 N41 . . . -93.3(4) no
O2W Cs1 O41 Cs1 . . 3_656 53.78(9) no
O2W Cs1 O41 N41 1_455 . . 121.7(4) no
O2W Cs1 O41 Cs1 1_455 . 3_656 -91.25(19) no
O42 Cs1 O41 N41 1_455 . . 78.6(4) no
O42 Cs1 O41 Cs1 1_455 . 3_656 -134.36(10) no
O11 Cs1 O41 N41 2_555 . . 13.5(4) no
O11 Cs1 O41 Cs1 2_555 . 3_656 160.58(7) no
O12 Cs1 O41 N41 2_555 . . 8.1(4) no
O12 Cs1 O41 Cs1 2_555 . 3_656 155.17(11) no
O2W Cs1 O41 N41 3_656 . . 157.2(4) no
O2W Cs1 O41 Cs1 3_656 . 3_656 -55.78(8) no
O41 Cs1 O41 N41 3_656 . . -147.1(4) no
O41 Cs1 O41 Cs1 3_656 . 3_656 0.00(11) no
O1W Cs1 O2W Cs1 . 1_455 1_455 145.0(2) no
O2W Cs1 O2W Cs1 . 1_455 1_455 179.97(17) no
O41 Cs1 O2W Cs1 . 1_455 1_455 -51.0(3) no
O1W Cs1 O42 N41 . 1_455 1_455 -63.5(5) no
O2W Cs1 O42 N41 . 1_455 1_455 151.9(4) no
O41 Cs1 O42 N41 . 1_455 1_455 139.1(5) no
O1W Cs1 O11 C11 . 2_555 2_555 145.7(3) no
O2W Cs1 O11 C11 . 2_555 2_555 76.1(3) no
O41 Cs1 O11 C11 . 2_555 2_555 11.7(3) no
O1W Cs1 O12 C11 . 2_555 2_555 -76.3(3) no
O2W Cs1 O12 C11 . 2_555 2_555 -147.8(3) no
O41 Cs1 O12 C11 . 2_555 2_555 152.2(3) no
O1W Cs1 O2W Cs1 . 3_656 3_656 -72.49(11) no
O2W Cs1 O2W Cs1 . 3_656 3_656 -0.03(11) no
O41 Cs1 O2W Cs1 . 3_656 3_656 56.56(9) no
O1W Cs1 O41 Cs1 . 3_656 3_656 -134.37(10) no
O1W Cs1 O41 N41 . 3_656 3_656 80.5(4) no
O2W Cs1 O41 Cs1 . 3_656 3_656 -52.52(9) no
O2W Cs1 O41 N41 . 3_656 3_656 162.4(4) no
O41 Cs1 O41 Cs1 . 3_656 3_656 0.00(10) no
O41 Cs1 O41 N41 . 3_656 3_656 -145.1(4) no
Cs1 O11 C11 C1 2_545 . . 135.5(3) no
Cs1 O11 C11 O12 2_545 . . -43.3(5) no
Cs1 O12 C11 O11 2_545 . . 41.3(4) no
Cs1 O12 C11 C1 2_545 . . -137.5(3) no
Cs1 O41 N41 O42 . . . 99.6(6) no
Cs1 O41 N41 C4 . . . -80.5(5) no
Cs1 O41 N41 O42 3_656 . . -30.2(7) no
Cs1 O41 N41 C4 3_656 . . 149.7(3) no
Cs1 O42 N41 O41 1_655 . . -7.8(8) no
Cs1 O42 N41 C4 1_655 . . 172.3(3) no
O41 N41 C4 C5 . . . -4.5(6) no
O41 N41 C4 C3 . . . 175.5(4) no
O42 N41 C4 C5 . . . 175.5(4) no
O42 N41 C4 C3 . . . -4.5(6) no
C11 C1 C2 C3 . . . 177.4(4) no
C2 C1 C6 C5 . . . 0.9(6) no
C6 C1 C2 C3 . . . -0.4(6) no
C6 C1 C11 O12 . . . -4.4(6) no
C11 C1 C6 C5 . . . -176.9(4) no
C2 C1 C11 O11 . . . -1.0(6) no
C2 C1 C11 O12 . . . 177.9(4) no
C6 C1 C11 O11 . . . 176.8(4) no
C1 C2 C3 C4 . . . -0.3(6) no
C2 C3 C4 C5 . . . 0.4(7) no
C2 C3 C4 N41 . . . -179.6(4) no
C3 C4 C5 C6 . . . 0.1(7) no
N41 C4 C5 C6 . . . -180.0(4) no
C4 C5 C6 C1 . . . -0.7(6) no
